data_1567475
loop_
_publ_author_name
'Bhandary, Subhrajyoti'
'Van Deun, Rik'
'Kaczmarek, Anna Marta'
'Van Hecke, Kristof'

_publ_section_title
;
 Deformation-induced phosphorescence shift in a 2D elastically flexible
 organic single crystal: Role of chalcogen-centered weak interactions
;
_journal_name_full 'Chemical Science'
_journal_paper_doi 10.1039/D2SC03729G
_journal_year 2022
_chemical_formula_moiety 'C12 H7 Br S'
_chemical_formula_sum 'C12 H7 Br S'
_chemical_formula_weight 263.15
_space_group_crystal_system orthorhombic
_space_group_IT_number 19
_space_group_name_Hall 'P 2ac 2ab'
_space_group_name_H-M_alt 'P 21 21 21'
_atom_sites_solution_hydrogens geom
_atom_sites_solution_primary dual
_audit_creation_date 2022-03-04
_audit_creation_method
;
Olex2 1.3
(compiled 2020.11.12 svn.r5f609507 for OlexSys, GUI svn.r6408)
;
_audit_update_record
;
2022-04-13 deposited with the CCDC.	2022-08-15 downloaded from the CCDC.
;
_cell_angle_alpha 90
_cell_angle_beta 90
_cell_angle_gamma 90
_cell_formula_units_Z 4
_cell_length_a 3.9868(3)
_cell_length_b 12.1976(7)
_cell_length_c 20.4470(11)
_cell_measurement_reflns_used 1540
_cell_measurement_temperature 290(2)
_cell_measurement_theta_max 69.1530
_cell_measurement_theta_min 4.1690
_cell_volume 994.33(11)
_computing_cell_refinement 'CrysAlisPro 1.171.41.93a (Rigaku OD, 2020)'
_computing_data_collection 'CrysAlisPro 1.171.41.93a (Rigaku OD, 2020)'
_computing_data_reduction 'CrysAlisPro 1.171.41.93a (Rigaku OD, 2020)'
_computing_molecular_graphics 'Olex2 1.3 (Dolomanov et al., 2009)'
_computing_publication_material 'Olex2 1.3 (Dolomanov et al., 2009)'
_computing_structure_refinement 'SHELXL 2018/3 (Sheldrick, 2015)'
_computing_structure_solution 'SHELXT  (Sheldrick, 2015)'
_diffrn_ambient_environment N~2~
_diffrn_ambient_temperature 290(2)
_diffrn_detector 'CCD plate'
_diffrn_detector_area_resol_mean 10.4839
_diffrn_detector_type Atlas
_diffrn_measured_fraction_theta_full 0.999
_diffrn_measured_fraction_theta_max 0.983
_diffrn_measurement_details
;
List of Runs (angles in degrees, time in seconds):

  # Type    Start    End  Width  t~exp~   \w     \q     \k     \f   Frames
#--------------------------------------------------------------------------
  1  \w      6.00  82.00   1.00    2.00    --   41.16 -99.00 -90.00   76
  2  \w    -47.00 129.00   1.00    2.00    --   41.16   0.00  90.00  176
  3  \w     34.00 135.00   1.00    6.00    --  106.28 -61.00 -60.00  101
  4  \w    103.00 178.00   1.00    6.00    --  106.28  77.00  90.00   75
  5  \w     97.00 178.00   1.00    6.00    --  106.28 125.00   0.00   81
  6  \w     30.00 139.00   1.00    6.00    --  106.28 -77.00-150.00  109
  7  \w    103.00 178.00   1.00    6.00    --  106.28  77.00 -30.00   75
  8  \w   -114.00 -13.00   1.00    2.00    --  -41.16 -57.00 -90.00  101
  9  \w   -114.00 -13.00   1.00    2.00    --  -41.16 -57.00-180.00  101
 10  \w     77.00 128.00   1.00    6.00    --  106.28  61.00 -90.00   51
;
_diffrn_measurement_device 'four-circle diffractometer'
_diffrn_measurement_device_type 'SuperNova, Dual, Cu at home/near, Atlas'
_diffrn_measurement_method '\w scans'
_diffrn_orient_matrix_type 'CrysAlisPro convention (1999,Acta A55,543-557)'
_diffrn_orient_matrix_UB_11 -0.1787730000
_diffrn_orient_matrix_UB_12 0.0563873000
_diffrn_orient_matrix_UB_13 0.0576504000
_diffrn_orient_matrix_UB_21 -0.3006895000
_diffrn_orient_matrix_UB_22 0.0257531000
_diffrn_orient_matrix_UB_23 -0.0447299000
_diffrn_orient_matrix_UB_31 -0.1632410000
_diffrn_orient_matrix_UB_32 -0.1100954000
_diffrn_orient_matrix_UB_33 0.0189606000
_diffrn_radiation_monochromator mirror
_diffrn_radiation_probe x-ray
_diffrn_radiation_type 'Cu K\a'
_diffrn_radiation_wavelength 1.54184
_diffrn_reflns_av_R_equivalents 0.0731
_diffrn_reflns_av_unetI/netI 0.0553
_diffrn_reflns_Laue_measured_fraction_full 0.999
_diffrn_reflns_Laue_measured_fraction_max 0.983
_diffrn_reflns_limit_h_max 4
_diffrn_reflns_limit_h_min -4
_diffrn_reflns_limit_k_max 12
_diffrn_reflns_limit_k_min -14
_diffrn_reflns_limit_l_max 25
_diffrn_reflns_limit_l_min -24
_diffrn_reflns_number 4820
_diffrn_reflns_point_group_measured_fraction_full 0.950
_diffrn_reflns_point_group_measured_fraction_max 0.914
_diffrn_reflns_theta_full 67.684
_diffrn_reflns_theta_max 74.054
_diffrn_reflns_theta_min 4.220
_diffrn_source 'micro-focus sealed X-ray tube'
_diffrn_source_type 'SuperNova (Cu) X-ray Source'
_exptl_absorpt_coefficient_mu 7.182
_exptl_absorpt_correction_T_max 0.05805
_exptl_absorpt_correction_T_min 0.00429
_exptl_absorpt_correction_type sphere
_exptl_absorpt_process_details
;
CrysAlisPro 1.171.41.93a (Rigaku Oxford Diffraction, 2020)
Spherical absorption correction
using equivalent radius and absorption coefficient.
Empirical absorption correction using spherical harmonics,
implemented in SCALE3 ABSPACK scaling algorithm.
;
_exptl_crystal_colour colourless
_exptl_crystal_colour_primary colourless
_exptl_crystal_density_diffrn 1.758
_exptl_crystal_description plate
_exptl_crystal_F_000 520
_exptl_crystal_size_max 0.25
_exptl_crystal_size_mid 0.08
_exptl_crystal_size_min 0.04
_exptl_crystal_size_rad 0.400
_refine_diff_density_max 1.590
_refine_diff_density_min -0.409
_refine_diff_density_rms 0.204
_refine_ls_abs_structure_details
;
 Flack x determined using 286 quotients [(I+)-(I-)]/[(I+)+(I-)]
 (Parsons, Flack and Wagner, Acta Cryst. B69 (2013) 249-259).
;
_refine_ls_abs_structure_Flack -0.04(8)
_refine_ls_extinction_method none
_refine_ls_goodness_of_fit_ref 1.204
_refine_ls_hydrogen_treatment constr
_refine_ls_matrix_type full
_refine_ls_number_parameters 127
_refine_ls_number_reflns 1831
_refine_ls_number_restraints 0
_refine_ls_restrained_S_all 1.204
_refine_ls_R_factor_all 0.1245
_refine_ls_R_factor_gt 0.1028
_refine_ls_shift/su_max 0.000
_refine_ls_shift/su_mean 0.000
_refine_ls_structure_factor_coef Fsqd
_refine_ls_weighting_details 'w=1/[\s^2^(Fo^2^)+(0.1989P)^2^+0.5506P] where P=(Fo^2^+2Fc^2^)/3'
_refine_ls_weighting_scheme calc
_refine_ls_wR_factor_gt 0.2940
_refine_ls_wR_factor_ref 0.3580
_reflns_Friedel_coverage 0.527
_reflns_Friedel_fraction_full 0.871
_reflns_Friedel_fraction_max 0.807
_reflns_number_gt 1288
_reflns_number_total 1831
_reflns_threshold_expression 'I > 2\s(I)'
_cod_data_source_file d2sc03729g8.cif
_cod_data_source_block dbs-br-nat-bent
_cod_original_cell_volume 994.33(10)
_cod_database_code 1567475
_shelx_shelxl_version_number 2018/3
_chemical_oxdiff_formula 'C12 Br1 S1 H8'
_shelx_space_group_comment
;
The symmetry employed for this shelxl refinement is uniquely defined
by the following loop, which should always be used as a source of
symmetry information in preference to the above space-group names.
They are only intended as comments.
;
_shelx_estimated_absorpt_t_max 0.762
_shelx_estimated_absorpt_t_min 0.267
_reflns_odcompleteness_completeness 97.83
_reflns_odcompleteness_iscentric 1
_reflns_odcompleteness_theta 74.33
_olex2_refinement_description
;
1. Fixed Uiso
 At 1.2 times of:
  All C(H) groups
2.a Aromatic/amide H refined with riding coordinates:
 C5(H5), C8(H8), C9(H9), C2(H2), C3(H3), C10(H10), C11(H11)
;
_olex2_date_sample_data_collection 2022-03-03
_olex2_submission_special_instructions 'No special instructions were received'
_oxdiff_exptl_absorpt_empirical_details
;
Empirical correction (ABSPACK) includes:
- Absorption correction using spherical harmonics
- Frame scaling
;
_oxdiff_exptl_absorpt_empirical_full_max 9.058
_oxdiff_exptl_absorpt_empirical_full_min 0.407

loop_
_space_group_symop_operation_xyz
'x, y, z'
'-x+1/2, -y, z+1/2'
'-x, y+1/2, -z+1/2'
'x+1/2, -y+1/2, -z'

loop_
_atom_site_label
_atom_site_type_symbol
_atom_site_fract_x
_atom_site_fract_y
_atom_site_fract_z
_atom_site_U_iso_or_equiv
_atom_site_adp_type
_atom_site_occupancy
_atom_site_site_symmetry_order
_atom_site_calc_flag
_atom_site_refinement_flags_posn
_atom_site_refinement_flags_adp
_atom_site_refinement_flags_occupancy
_atom_site_disorder_assembly
_atom_site_disorder_group
Br1 Br 0.4339(7) 0.4583(2) 0.54627(11) 0.1135(10) Uani 1 1 d . . . . .
S1 S 0.9939(15) 0.1363(4) 0.7665(3) 0.1030(14) Uani 1 1 d . . . . .
C5 C 0.574(5) 0.3874(16) 0.6753(8) 0.094(4) Uani 1 1 d . . . . .
H5 H 0.478411 0.453687 0.687805 0.112 Uiso 1 1 calc R U . . .
C6 C 0.708(5) 0.3144(14) 0.7225(9) 0.087(4) Uani 1 1 d . . . . .
C1 C 0.842(5) 0.2157(14) 0.7011(10) 0.092(5) Uani 1 1 d . . . . .
C8 C 0.608(6) 0.4141(17) 0.8310(10) 0.104(5) Uani 1 1 d . . . . .
H8 H 0.505516 0.474414 0.811643 0.124 Uiso 1 1 calc R U . . .
C7 C 0.715(5) 0.3279(13) 0.7921(10) 0.091(5) Uani 1 1 d . . . . .
C9 C 0.651(5) 0.4121(16) 0.8985(11) 0.099(5) Uani 1 1 d . . . . .
H9 H 0.580604 0.470381 0.924431 0.119 Uiso 1 1 calc R U . . .
C2 C 0.864(6) 0.1873(17) 0.6353(11) 0.104(5) Uani 1 1 d . . . . .
H2 H 0.962640 0.121813 0.622251 0.124 Uiso 1 1 calc R U . . .
C12 C 0.878(5) 0.2370(18) 0.8227(10) 0.100(5) Uani 1 1 d . . . . .
C4 C 0.591(5) 0.3578(16) 0.6103(9) 0.096(5) Uani 1 1 d . . . . .
C3 C 0.734(6) 0.2596(17) 0.5902(10) 0.102(5) Uani 1 1 d . . . . .
H3 H 0.742189 0.242514 0.545918 0.122 Uiso 1 1 calc R U . . .
C10 C 0.803(6) 0.3208(18) 0.9262(10) 0.106(6) Uani 1 1 d . . . . .
H10 H 0.832347 0.318824 0.971324 0.128 Uiso 1 1 calc R U . . .
C11 C 0.912(7) 0.2335(18) 0.8898(10) 0.105(6) Uani 1 1 d . . . . .
H11 H 1.006706 0.172721 0.910012 0.127 Uiso 1 1 calc R U . . .

loop_
_atom_site_aniso_label
_atom_site_aniso_U_11
_atom_site_aniso_U_22
_atom_site_aniso_U_33
_atom_site_aniso_U_23
_atom_site_aniso_U_13
_atom_site_aniso_U_12
Br1 0.1235(19) 0.1107(16) 0.1063(13) 0.0085(10) -0.0069(12) 0.0005(12)
S1 0.100(3) 0.091(3) 0.118(3) 0.006(2) -0.002(3) 0.003(2)
C5 0.093(11) 0.096(10) 0.092(9) 0.002(8) -0.005(9) -0.008(9)
C6 0.071(9) 0.086(10) 0.104(10) 0.007(8) 0.007(8) -0.004(7)
C1 0.082(11) 0.072(9) 0.122(12) 0.003(8) 0.016(9) -0.002(7)
C8 0.107(14) 0.103(12) 0.100(10) -0.003(9) -0.001(11) -0.009(10)
C7 0.089(11) 0.076(9) 0.110(11) 0.003(8) 0.012(10) 0.007(8)
C9 0.086(11) 0.091(11) 0.118(12) -0.012(10) -0.002(10) -0.004(8)
C2 0.093(13) 0.099(12) 0.119(13) 0.006(10) 0.011(11) 0.001(10)
C12 0.077(11) 0.107(13) 0.117(12) -0.002(11) 0.002(10) -0.009(9)
C4 0.084(11) 0.099(11) 0.105(10) 0.013(9) 0.009(9) 0.006(9)
C3 0.103(14) 0.094(11) 0.108(11) -0.014(9) 0.017(11) -0.005(10)
C10 0.107(15) 0.114(14) 0.099(10) -0.010(10) 0.005(11) -0.019(12)
C11 0.110(14) 0.095(11) 0.112(12) 0.015(10) -0.005(11) -0.006(11)

loop_
_atom_type_symbol
_atom_type_description
_atom_type_scat_dispersion_real
_atom_type_scat_dispersion_imag
_atom_type_scat_source
C C 0.0181 0.0091 'International Tables Vol C Tables 4.2.6.8 and 6.1.1.4'
H H 0.0000 0.0000 'International Tables Vol C Tables 4.2.6.8 and 6.1.1.4'
Br Br -0.6763 1.2805 'International Tables Vol C Tables 4.2.6.8 and 6.1.1.4'
S S 0.3331 0.5567 'International Tables Vol C Tables 4.2.6.8 and 6.1.1.4'

loop_
_geom_angle_atom_site_label_1
_geom_angle_atom_site_label_2
_geom_angle_atom_site_label_3
_geom_angle
_geom_angle_site_symmetry_1
_geom_angle_site_symmetry_3
_geom_angle_publ_flag
C12 S1 C1 91.3(10) . . ?
C6 C5 H5 120.9 . . ?
C4 C5 H5 120.9 . . ?
C4 C5 C6 118.2(19) . . ?
C5 C6 C7 127.7(17) . . ?
C1 C6 C5 118.4(17) . . ?
C1 C6 C7 113.9(17) . . ?
C6 C1 S1 111.8(15) . . ?
C6 C1 C2 122.9(18) . . ?
C2 C1 S1 125.2(14) . . ?
C7 C8 H8 119.4 . . ?
C7 C8 C9 121(2) . . ?
C9 C8 H8 119.4 . . ?
C8 C7 C6 130.7(18) . . ?
C8 C7 C12 118.5(19) . . ?
C12 C7 C6 110.7(16) . . ?
C8 C9 H9 120.9 . . ?
C10 C9 C8 118(2) . . ?
C10 C9 H9 120.9 . . ?
C1 C2 H2 121.2 . . ?
C3 C2 C1 117.7(19) . . ?
C3 C2 H2 121.2 . . ?
C7 C12 S1 112.2(15) . . ?
C11 C12 S1 127.5(18) . . ?
C11 C12 C7 120(2) . . ?
C5 C4 Br1 118.6(15) . . ?
C5 C4 C3 122.1(19) . . ?
C3 C4 Br1 119.2(15) . . ?
C2 C3 C4 120.6(19) . . ?
C2 C3 H3 119.7 . . ?
C4 C3 H3 119.7 . . ?
C9 C10 H10 118.7 . . ?
C11 C10 C9 122.7(19) . . ?
C11 C10 H10 118.7 . . ?
C12 C11 H11 120.4 . . ?
C10 C11 C12 119(2) . . ?
C10 C11 H11 120.4 . . ?

loop_
_geom_bond_atom_site_label_1
_geom_bond_atom_site_label_2
_geom_bond_distance
_geom_bond_site_symmetry_2
_geom_bond_publ_flag
Br1 C4 1.900(19) . ?
S1 C1 1.76(2) . ?
S1 C12 1.74(2) . ?
C5 H5 0.9300 . ?
C5 C6 1.42(3) . ?
C5 C4 1.38(3) . ?
C6 C1 1.39(2) . ?
C6 C7 1.43(3) . ?
C1 C2 1.39(3) . ?
C8 H8 0.9300 . ?
C8 C7 1.39(3) . ?
C8 C9 1.39(3) . ?
C7 C12 1.43(3) . ?
C9 H9 0.9300 . ?
C9 C10 1.39(3) . ?
C2 H2 0.9300 . ?
C2 C3 1.38(3) . ?
C12 C11 1.38(3) . ?
C4 C3 1.39(3) . ?
C3 H3 0.9300 . ?
C10 H10 0.9300 . ?
C10 C11 1.37(3) . ?
C11 H11 0.9300 . ?

loop_
_geom_torsion_atom_site_label_1
_geom_torsion_atom_site_label_2
_geom_torsion_atom_site_label_3
_geom_torsion_atom_site_label_4
_geom_torsion
_geom_torsion_site_symmetry_1
_geom_torsion_site_symmetry_2
_geom_torsion_site_symmetry_3
_geom_torsion_site_symmetry_4
_geom_torsion_publ_flag
Br1 C4 C3 C2 177.0(17) . . . . ?
S1 C1 C2 C3 -179.4(16) . . . . ?
S1 C12 C11 C10 -179.4(18) . . . . ?
C5 C6 C1 S1 -180.0(14) . . . . ?
C5 C6 C1 C2 3(3) . . . . ?
C5 C6 C7 C8 -2(4) . . . . ?
C5 C6 C7 C12 -178.6(19) . . . . ?
C5 C4 C3 C2 0(3) . . . . ?
C6 C5 C4 Br1 -176.8(14) . . . . ?
C6 C5 C4 C3 0(3) . . . . ?
C6 C1 C2 C3 -2(3) . . . . ?
C6 C7 C12 S1 -3(2) . . . . ?
C6 C7 C12 C11 -180(2) . . . . ?
C1 S1 C12 C7 2.2(16) . . . . ?
C1 S1 C12 C11 178(2) . . . . ?
C1 C6 C7 C8 179(2) . . . . ?
C1 C6 C7 C12 3(3) . . . . ?
C1 C2 C3 C4 1(3) . . . . ?
C8 C7 C12 S1 179.8(16) . . . . ?
C8 C7 C12 C11 3(3) . . . . ?
C8 C9 C10 C11 0(3) . . . . ?
C7 C6 C1 S1 -2(2) . . . . ?
C7 C6 C1 C2 -178.9(19) . . . . ?
C7 C8 C9 C10 0(3) . . . . ?
C7 C12 C11 C10 -4(3) . . . . ?
C9 C8 C7 C6 -177(2) . . . . ?
C9 C8 C7 C12 -1(3) . . . . ?
C9 C10 C11 C12 2(4) . . . . ?
C12 S1 C1 C6 -0.4(16) . . . . ?
C12 S1 C1 C2 176.9(19) . . . . ?
C4 C5 C6 C1 -1(3) . . . . ?
C4 C5 C6 C7 -179(2) . . . . ?
